data_7247324
loop_
_publ_author_name
'F\'elix, Gautier'
'Sene, Saad'
'Kulakova, Alena'
'Bilyachenko, Alexey N.'
'Khrustalev, Victor N.'
'Shubina, Elena S.'
'Guari, Yannick'
'Larionova, Joulia'

_publ_section_title
;
 Tetranuclear lanthanide-based silsesquioxanes: towards a combination of a
 slow relaxation of the magnetization and a luminescent thermometry
;
_journal_issue 37
_journal_name_full 'RSC Advances'
_journal_page_first 26302
_journal_page_last 26312
_journal_paper_doi 10.1039/D3RA04901A
_journal_volume 13
_journal_year 2023
_chemical_formula_moiety 'C56 H58 Eu N8 O36 Si8 Tb Y2, 2(C8 H20 N)'
_chemical_formula_sum 'C72 H98 Eu N10 O36 Si8 Tb Y2'
_chemical_formula_weight 2393.05
_space_group_crystal_system triclinic
_space_group_IT_number 2
_space_group_name_Hall '-P 1'
_space_group_name_H-M_alt 'P -1'
_atom_sites_solution_hydrogens mixed
_atom_sites_solution_primary difmap
_atom_sites_solution_secondary difmap
_audit_creation_method SHELXL-2013
_audit_update_record
;
2023-02-08 deposited with the CCDC.	2023-08-29 downloaded from the CCDC.
;
_cell_angle_alpha 67.2399(15)
_cell_angle_beta 82.6403(13)
_cell_angle_gamma 86.2713(13)
_cell_formula_units_Z 1
_cell_length_a 12.8840(2)
_cell_length_b 13.9471(2)
_cell_length_c 15.3005(2)
_cell_measurement_reflns_used 26876
_cell_measurement_temperature 100(2)
_cell_measurement_theta_max 34.3
_cell_measurement_theta_min 2.2
_cell_volume 2514.08(7)
_computing_cell_refinement 'CrysAlisPro 1.171.41.117a (Rigaku OD, 2021)'
_computing_data_collection 'CrysAlisPro 1.171.41.117a (Rigaku OD, 2021)'
_computing_data_reduction 'CrysAlisPro 1.171.41.117a (Rigaku OD, 2021)'
_computing_molecular_graphics 'SHELXTL (Sheldrick, 2015)'
_computing_publication_material 'SHELXTL (Sheldrick, 2015)'
_computing_structure_refinement 'SHELXL (Sheldrick, 2015)'
_computing_structure_solution 'SHELXT (Sheldrick, 2015)'
_diffrn_ambient_temperature 100(2)
_diffrn_measured_fraction_theta_full 0.992
_diffrn_measured_fraction_theta_max 0.885
_diffrn_measurement_device_type 'XtaLAB Synergy, Dualflex, HyPix'
_diffrn_measurement_method '\f and \w'
_diffrn_radiation_type MoK\a
_diffrn_radiation_wavelength 0.71073
_diffrn_reflns_av_R_equivalents 0.1160
_diffrn_reflns_av_unetI/netI 0.1300
_diffrn_reflns_Laue_measured_fraction_full 0.992
_diffrn_reflns_Laue_measured_fraction_max 0.885
_diffrn_reflns_limit_h_max 20
_diffrn_reflns_limit_h_min -19
_diffrn_reflns_limit_k_max 21
_diffrn_reflns_limit_k_min -22
_diffrn_reflns_limit_l_max 23
_diffrn_reflns_limit_l_min -24
_diffrn_reflns_number 66219
_diffrn_reflns_point_group_measured_fraction_full 0.992
_diffrn_reflns_point_group_measured_fraction_max 0.885
_diffrn_reflns_theta_full 25.242
_diffrn_reflns_theta_max 35.386
_diffrn_reflns_theta_min 2.190
_diffrn_source 'micro-focus sealed X-ray tube'
_exptl_absorpt_coefficient_mu 2.631
_exptl_absorpt_correction_T_max 0.844
_exptl_absorpt_correction_T_min 0.752
_exptl_absorpt_correction_type multi-scan
_exptl_absorpt_process_details
;
CrysAlisPro 1.171.41.117a (Rigaku Oxford Diffraction, 2021)
Empirical absorption correction using spherical harmonics,
implemented in SCALE3 ABSPACK scaling algorithm.
;
_exptl_crystal_colour colourless
_exptl_crystal_density_diffrn 1.581
_exptl_crystal_description prism
_exptl_crystal_F_000 1206
_exptl_crystal_size_max 0.09
_exptl_crystal_size_mid 0.09
_exptl_crystal_size_min 0.06
_refine_diff_density_max 2.758
_refine_diff_density_min -2.895
_refine_diff_density_rms 0.230
_refine_ls_extinction_method none
_refine_ls_goodness_of_fit_ref 1.030
_refine_ls_hydrogen_treatment constr
_refine_ls_matrix_type full
_refine_ls_number_parameters 544
_refine_ls_number_reflns 20143
_refine_ls_number_restraints 0
_refine_ls_restrained_S_all 1.030
_refine_ls_R_factor_all 0.1274
_refine_ls_R_factor_gt 0.0883
_refine_ls_shift/su_max 0.001
_refine_ls_shift/su_mean 0.000
_refine_ls_structure_factor_coef Fsqd
_refine_ls_weighting_details 'w=1/[\s^2^(Fo^2^)+(0.01P)^2^+15P] where P=(Fo^2^+2Fc^2^)/3'
_refine_ls_weighting_scheme calc
_refine_ls_wR_factor_gt 0.1886
_refine_ls_wR_factor_ref 0.2038
_reflns_Friedel_coverage 0.000
_reflns_number_gt 12723
_reflns_number_total 20143
_reflns_threshold_expression 'I > 2\s(I)'
_cod_data_source_file d3ra04901a2.cif
_cod_data_source_block 3
_cod_database_code 7247324
_shelx_space_group_comment
;
The symmetry employed for this shelxl refinement is uniquely defined
by the following loop, which should always be used as a source of
symmetry information in preference to the above space-group names.
They are only intended as comments.
;
_shelx_estimated_absorpt_t_min 0.798
_shelx_estimated_absorpt_t_max 0.858
_platon_squeeze_void_probe_radius 1.20
_shelxl_version_number 2013-4

loop_
_space_group_symop_operation_xyz
'x, y, z'
'-x, -y, -z'

loop_
_atom_site_label
_atom_site_type_symbol
_atom_site_fract_x
_atom_site_fract_y
_atom_site_fract_z
_atom_site_U_iso_or_equiv
_atom_site_adp_type
_atom_site_occupancy
_atom_site_site_symmetry_order
_atom_site_calc_flag
_atom_site_refinement_flags_posn
_atom_site_refinement_flags_adp
_atom_site_refinement_flags_occupancy
_atom_site_disorder_assembly
_atom_site_disorder_group
Tb1 Tb 0.48276(8) 0.38058(6) 0.17734(7) 0.0239(3) Uani 0.5 1 d . . P A 1
Y1 Y 0.4824(3) 0.3808(3) 0.1764(2) 0.0598(12) Uani 0.5 1 d . . P A 2
Eu1 Eu 0.29259(12) 0.49235(9) 0.00022(10) 0.0232(3) Uani 0.5 1 d . . P A 1
Y2 Y 0.2974(3) 0.4934(3) 0.0003(2) 0.0449(12) Uani 0.5 1 d . . P A 2
Si1 Si 0.57483(13) 0.61884(12) 0.15725(11) 0.0332(3) Uani 1 1 d . . . . .
Si2 Si 0.34520(13) 0.61121(12) 0.15731(11) 0.0337(3) Uani 1 1 d . . . . .
Si3 Si 0.36664(12) 0.75241(11) -0.05061(11) 0.0330(3) Uani 1 1 d . . . . .
Si4 Si 0.59728(12) 0.75887(11) -0.05048(11) 0.0317(3) Uani 1 1 d . . . . .
O1 O 0.4529(3) 0.6235(4) 0.1989(3) 0.0422(10) Uani 1 1 d . . . . .
O2 O 0.3315(3) 0.7165(3) 0.0639(3) 0.0395(9) Uani 1 1 d . . . . .
O3 O 0.4806(3) 0.8086(3) -0.0739(3) 0.0357(8) Uani 1 1 d . . . . .
O4 O 0.6034(3) 0.7248(3) 0.0631(3) 0.0344(8) Uani 1 1 d . . . . .
O5 O 0.5920(3) 0.5193(3) 0.1265(3) 0.0360(8) Uani 1 1 d . . . . .
O6 O 0.3557(3) 0.5106(3) 0.1290(3) 0.0324(8) Uani 1 1 d . . . . .
O7 O 0.3762(3) 0.6534(3) -0.0794(3) 0.0307(7) Uani 1 1 d . . . . .
O8 O 0.6145(3) 0.6602(3) -0.0804(3) 0.0325(8) Uani 1 1 d . . . . .
O9 O 0.4260(4) 0.3862(5) 0.3354(3) 0.0587(14) Uani 1 1 d . . . . .
O10 O 0.3272(4) 0.2986(4) 0.2909(3) 0.0507(11) Uani 1 1 d . . . . .
O11 O 0.2912(6) 0.3073(7) 0.4310(4) 0.092(2) Uani 1 1 d . . . . .
O12 O 0.6294(4) 0.3194(5) 0.2818(3) 0.0580(13) Uani 1 1 d . . . . .
O13 O 0.5314(5) 0.2019(4) 0.2779(4) 0.0605(14) Uani 1 1 d . . . . .
O14 O 0.6596(6) 0.1549(6) 0.3665(5) 0.094(2) Uani 1 1 d . . . . .
O15 O 0.1761(4) 0.3636(4) -0.0064(4) 0.0577(13) Uani 1 1 d . . . . .
O16 O 0.1601(4) 0.3876(4) 0.1278(4) 0.0526(12) Uani 1 1 d . . . . .
O17 O 0.0556(5) 0.2779(5) 0.1083(5) 0.0774(19) Uani 1 1 d . . . . .
O18 O 0.2044(4) 0.5694(4) -0.1440(4) 0.0530(12) Uani 1 1 d . . . . .
H18O H 0.2570 0.5830 -0.1917 0.079 Uiso 1 1 d R U . A .
N1 N 0.3467(5) 0.3291(6) 0.3547(4) 0.0627(19) Uani 1 1 d . . . . .
N2 N 0.6073(6) 0.2235(6) 0.3103(4) 0.0658(19) Uani 1 1 d . . . . .
N3 N 0.1261(5) 0.3400(5) 0.0789(5) 0.0558(15) Uani 1 1 d . . . . .
N4 N 0.1464(5) 0.6042(4) 0.0317(4) 0.0479(13) Uani 1 1 d . . . . .
C1 C 0.6543(5) 0.6165(5) 0.2506(4) 0.0413(13) Uani 1 1 d . . . . .
C2 C 0.6211(7) 0.5617(6) 0.3473(5) 0.0563(19) Uani 1 1 d . . . . .
H2 H 0.5576 0.5244 0.3654 0.068 Uiso 1 1 calc R U . . .
C3 C 0.6810(8) 0.5617(7) 0.4177(5) 0.063(2) Uani 1 1 d . . . . .
H3 H 0.6583 0.5236 0.4831 0.075 Uiso 1 1 calc R U . . .
C4 C 0.7724(7) 0.6166(8) 0.3928(6) 0.063(2) Uani 1 1 d . . . . .
H4 H 0.8124 0.6170 0.4407 0.075 Uiso 1 1 calc R U . . .
C5 C 0.8053(6) 0.6708(7) 0.2981(6) 0.059(2) Uani 1 1 d . . . . .
H5 H 0.8688 0.7080 0.2807 0.071 Uiso 1 1 calc R U . . .
C6 C 0.7466(5) 0.6719(6) 0.2274(5) 0.0467(15) Uani 1 1 d . . . . .
H6 H 0.7699 0.7111 0.1624 0.056 Uiso 1 1 calc R U . . .
C7 C 0.2343(4) 0.6051(5) 0.2497(4) 0.0380(12) Uani 1 1 d . . . . .
C8 C 0.1645(7) 0.5225(7) 0.2874(6) 0.064(2) Uani 1 1 d . . . . .
H8 H 0.1727 0.4675 0.2650 0.077 Uiso 1 1 calc R U . . .
C9 C 0.0833(8) 0.5201(8) 0.3571(6) 0.071(3) Uani 1 1 d . . . . .
H9 H 0.0368 0.4633 0.3827 0.085 Uiso 1 1 calc R U . . .
C10 C 0.0701(6) 0.6004(7) 0.3892(5) 0.0566(19) Uani 1 1 d . . . . .
H10 H 0.0140 0.5994 0.4364 0.068 Uiso 1 1 calc R U . . .
C11 C 0.1377(7) 0.6808(7) 0.3533(6) 0.062(2) Uani 1 1 d . . . . .
H11 H 0.1300 0.7353 0.3765 0.074 Uiso 1 1 calc R U . . .
C12 C 0.2175(6) 0.6835(6) 0.2831(6) 0.0563(18) Uani 1 1 d . . . . .
H12 H 0.2624 0.7416 0.2571 0.068 Uiso 1 1 calc R U . . .
C13 C 0.2676(7) 0.8524(6) -0.1094(9) 0.0807(13) Uani 1 1 d . . . . .
C14 C 0.2580(7) 0.9427(6) -0.0909(9) 0.0807(13) Uani 1 1 d . . . . .
H14 H 0.3055 0.9546 -0.0536 0.097 Uiso 1 1 calc R U . . .
C15 C 0.1807(7) 1.0146(6) -0.1259(9) 0.0807(13) Uani 1 1 d . . . . .
H15 H 0.1750 1.0757 -0.1122 0.097 Uiso 1 1 calc R U . . .
C16 C 0.1123(7) 1.0001(6) -0.1796(9) 0.0807(13) Uani 1 1 d . . . . .
H16 H 0.0602 1.0515 -0.2047 0.097 Uiso 1 1 calc R U . . .
C17 C 0.1183(7) 0.9130(6) -0.1973(9) 0.0807(13) Uani 1 1 d . . . . .
H17 H 0.0684 0.9012 -0.2325 0.097 Uiso 1 1 calc R U . . .
C18 C 0.1976(7) 0.8393(6) -0.1642(9) 0.0807(13) Uani 1 1 d . . . . .
H18 H 0.2032 0.7794 -0.1798 0.097 Uiso 1 1 calc R U . . .
C19 C 0.6937(5) 0.8624(5) -0.1147(5) 0.0442(14) Uani 1 1 d . . . . .
C20 C 0.7038(8) 0.9415(6) -0.0811(7) 0.069(2) Uani 1 1 d . . . . .
H20 H 0.6642 0.9397 -0.0237 0.083 Uiso 1 1 calc R U . . .
C21 C 0.7725(10) 1.0232(8) -0.1328(9) 0.099(4) Uani 1 1 d . . . . .
H21 H 0.7785 1.0768 -0.1100 0.119 Uiso 1 1 calc R U . . .
C22 C 0.8308(8) 1.0274(7) -0.2146(9) 0.086(3) Uani 1 1 d . . . . .
H22 H 0.8765 1.0837 -0.2492 0.103 Uiso 1 1 calc R U . . .
C23 C 0.8229(7) 0.9497(6) -0.2463(8) 0.079(3) Uani 1 1 d . . . . .
H23 H 0.8642 0.9512 -0.3029 0.095 Uiso 1 1 calc R U . . .
C24 C 0.7549(6) 0.8680(5) -0.1964(6) 0.0532(17) Uani 1 1 d . . . . .
H24 H 0.7508 0.8145 -0.2198 0.064 Uiso 1 1 calc R U . . .
C25 C 0.1114(8) 0.5562(8) -0.1774(8) 0.075(3) Uani 1 1 d . . . . .
H25A H 0.0518 0.5558 -0.1295 0.090 Uiso 1 1 calc R U . . .
H25B H 0.1147 0.4874 -0.1825 0.090 Uiso 1 1 calc R U . . .
C26 C 0.0907(13) 0.6362(13) -0.2702(10) 0.131(6) Uani 1 1 d . . . . .
H26A H 0.0207 0.6267 -0.2839 0.196 Uiso 1 1 calc R U . . .
H26B H 0.1431 0.6300 -0.3202 0.196 Uiso 1 1 calc R U . . .
H26C H 0.0945 0.7053 -0.2682 0.196 Uiso 1 1 calc R U . . .
C27 C 0.0918(7) 0.6659(7) 0.0500(6) 0.061(2) Uani 1 1 d . . . . .
C28 C 0.0258(8) 0.7456(8) 0.0715(9) 0.080(3) Uani 1 1 d . . . . .
H28A H -0.0163 0.7822 0.0189 0.121 Uiso 1 1 calc R U . . .
H28B H 0.0703 0.7954 0.0795 0.121 Uiso 1 1 calc R U . . .
H28C H -0.0207 0.7125 0.1304 0.121 Uiso 1 1 calc R U . . .
N5 N 0.5114(5) 0.1243(4) 0.6452(4) 0.0519(14) Uani 1 1 d . . . . .
C29 C 0.6010(10) 0.1978(8) 0.6183(9) 0.0904(17) Uani 1 1 d . . . . .
H29A H 0.5956 0.2309 0.6655 0.108 Uiso 1 1 calc R U . . .
H29B H 0.6665 0.1556 0.6257 0.108 Uiso 1 1 calc R U . . .
C30 C 0.6120(12) 0.2784(9) 0.5259(9) 0.102(2) Uani 1 1 d . . . . .
H30A H 0.6473 0.3374 0.5282 0.153 Uiso 1 1 calc R U . . .
H30B H 0.5426 0.3008 0.5047 0.153 Uiso 1 1 calc R U . . .
H30C H 0.6536 0.2525 0.4811 0.153 Uiso 1 1 calc R U . . .
C31 C 0.5132(10) 0.0444(8) 0.7476(9) 0.0904(17) Uani 1 1 d . . . . .
H31A H 0.5832 0.0105 0.7559 0.108 Uiso 1 1 calc R U . . .
H31B H 0.4609 -0.0099 0.7612 0.108 Uiso 1 1 calc R U . . .
C32 C 0.4862(12) 0.1041(10) 0.8202(9) 0.102(2) Uani 1 1 d . . . . .
H32A H 0.4831 0.0534 0.8861 0.153 Uiso 1 1 calc R U . . .
H32B H 0.4184 0.1404 0.8093 0.153 Uiso 1 1 calc R U . . .
H32C H 0.5408 0.1547 0.8090 0.153 Uiso 1 1 calc R U . . .
C33 C 0.4067(10) 0.1763(8) 0.6273(9) 0.0904(17) Uani 1 1 d . . . . .
H33A H 0.4110 0.2262 0.5602 0.108 Uiso 1 1 calc R U . . .
H33B H 0.3910 0.2168 0.6683 0.108 Uiso 1 1 calc R U . . .
C34 C 0.3144(11) 0.1027(10) 0.6457(9) 0.102(2) Uani 1 1 d . . . . .
H34A H 0.2516 0.1439 0.6235 0.153 Uiso 1 1 calc R U . . .
H34B H 0.3011 0.0610 0.7142 0.153 Uiso 1 1 calc R U . . .
H34C H 0.3320 0.0565 0.6111 0.153 Uiso 1 1 calc R U . . .
C35 C 0.5324(10) 0.0549(8) 0.5840(9) 0.0904(17) Uani 1 1 d . . . . .
H35A H 0.4737 0.0061 0.6015 0.108 Uiso 1 1 calc R U . . .
H35B H 0.5310 0.1008 0.5160 0.108 Uiso 1 1 calc R U . . .
C36 C 0.6273(11) -0.0038(10) 0.5930(9) 0.102(2) Uani 1 1 d . . . . .
H36A H 0.6344 -0.0393 0.5484 0.153 Uiso 1 1 calc R U . . .
H36B H 0.6267 -0.0554 0.6584 0.153 Uiso 1 1 calc R U . . .
H36C H 0.6863 0.0428 0.5786 0.153 Uiso 1 1 calc R U . . .

loop_
_atom_site_aniso_label
_atom_site_aniso_U_11
_atom_site_aniso_U_22
_atom_site_aniso_U_33
_atom_site_aniso_U_23
_atom_site_aniso_U_13
_atom_site_aniso_U_12
Tb1 0.0256(5) 0.0226(3) 0.0172(4) 0.0011(3) -0.0034(3) -0.0093(3)
Y1 0.069(2) 0.081(2) 0.0445(16) -0.0460(13) 0.0128(13) -0.0075(15)
Eu1 0.0275(6) 0.0185(4) 0.0205(6) -0.0032(3) -0.0011(4) -0.0083(4)
Y2 0.062(2) 0.0558(18) 0.0258(15) -0.0279(12) 0.0043(12) 0.0002(14)
Si1 0.0360(8) 0.0401(8) 0.0283(7) -0.0187(6) 0.0013(6) -0.0084(6)
Si2 0.0362(8) 0.0390(7) 0.0300(7) -0.0186(6) 0.0033(6) -0.0088(6)
Si3 0.0346(8) 0.0284(6) 0.0343(7) -0.0096(6) -0.0023(6) -0.0062(5)
Si4 0.0339(7) 0.0277(6) 0.0322(7) -0.0097(5) -0.0011(6) -0.0083(5)
O1 0.041(2) 0.060(3) 0.039(2) -0.035(2) 0.0083(17) -0.0136(19)
O2 0.044(2) 0.038(2) 0.039(2) -0.0189(17) 0.0065(17) -0.0060(17)
O3 0.036(2) 0.0270(16) 0.042(2) -0.0105(15) -0.0013(16) -0.0083(14)
O4 0.037(2) 0.0361(19) 0.0337(18) -0.0175(16) 0.0004(15) -0.0074(15)
O5 0.041(2) 0.040(2) 0.0317(18) -0.0194(16) 0.0036(16) -0.0119(16)
O6 0.036(2) 0.0338(18) 0.0289(17) -0.0133(14) -0.0023(15) -0.0070(15)
O7 0.0316(18) 0.0348(17) 0.0252(16) -0.0113(14) 0.0028(14) -0.0092(14)
O8 0.037(2) 0.0336(18) 0.0269(16) -0.0116(14) 0.0011(14) -0.0067(15)
O9 0.049(3) 0.097(4) 0.033(2) -0.028(3) 0.002(2) -0.017(3)
O10 0.052(3) 0.057(3) 0.034(2) -0.007(2) 0.0043(19) -0.017(2)
O11 0.077(4) 0.156(7) 0.030(2) -0.021(3) 0.019(3) -0.038(4)
O12 0.052(3) 0.081(4) 0.034(2) -0.012(2) -0.010(2) -0.004(3)
O13 0.059(3) 0.049(3) 0.050(3) 0.006(2) -0.004(2) -0.002(2)
O14 0.083(5) 0.100(5) 0.058(4) 0.013(3) -0.017(3) 0.025(4)
O15 0.056(3) 0.063(3) 0.066(3) -0.036(3) -0.006(3) -0.017(2)
O16 0.049(3) 0.057(3) 0.050(3) -0.021(2) 0.005(2) -0.009(2)
O17 0.054(3) 0.064(3) 0.105(5) -0.023(3) 0.003(3) -0.024(3)
O18 0.057(3) 0.059(3) 0.043(2) -0.018(2) -0.009(2) -0.012(2)
N1 0.049(3) 0.101(5) 0.024(2) -0.008(3) -0.001(2) -0.013(3)
N2 0.064(4) 0.074(5) 0.034(3) 0.004(3) 0.002(3) 0.002(3)
N3 0.052(3) 0.054(3) 0.060(4) -0.018(3) -0.003(3) -0.015(3)
N4 0.044(3) 0.044(3) 0.053(3) -0.017(2) 0.003(2) -0.003(2)
C1 0.049(3) 0.045(3) 0.034(3) -0.020(2) 0.000(2) -0.006(3)
C2 0.081(5) 0.058(4) 0.032(3) -0.018(3) -0.002(3) -0.023(4)
C3 0.085(6) 0.067(5) 0.036(3) -0.015(3) -0.019(4) -0.006(4)
C4 0.057(4) 0.097(6) 0.048(4) -0.043(4) -0.016(3) 0.015(4)
C5 0.034(3) 0.104(6) 0.056(4) -0.046(4) -0.011(3) -0.002(4)
C6 0.037(3) 0.070(4) 0.041(3) -0.030(3) -0.002(2) -0.003(3)
C7 0.030(3) 0.053(3) 0.031(2) -0.016(2) 0.000(2) -0.006(2)
C8 0.073(5) 0.077(5) 0.053(4) -0.042(4) 0.027(4) -0.036(4)
C9 0.083(6) 0.087(6) 0.055(4) -0.044(4) 0.028(4) -0.043(5)
C10 0.043(4) 0.084(5) 0.039(3) -0.023(4) 0.007(3) -0.003(4)
C11 0.060(5) 0.066(5) 0.067(5) -0.039(4) 0.012(4) 0.001(4)
C12 0.054(4) 0.050(4) 0.071(5) -0.035(4) 0.014(4) -0.008(3)
C13 0.065(2) 0.0449(17) 0.141(4) -0.036(2) -0.044(2) 0.0037(15)
C14 0.065(2) 0.0449(17) 0.141(4) -0.036(2) -0.044(2) 0.0037(15)
C15 0.065(2) 0.0449(17) 0.141(4) -0.036(2) -0.044(2) 0.0037(15)
C16 0.065(2) 0.0449(17) 0.141(4) -0.036(2) -0.044(2) 0.0037(15)
C17 0.065(2) 0.0449(17) 0.141(4) -0.036(2) -0.044(2) 0.0037(15)
C18 0.065(2) 0.0449(17) 0.141(4) -0.036(2) -0.044(2) 0.0037(15)
C19 0.039(3) 0.032(3) 0.053(4) -0.004(2) -0.009(3) -0.012(2)
C20 0.084(6) 0.054(4) 0.070(5) -0.019(4) -0.010(5) -0.039(4)
C21 0.118(9) 0.076(6) 0.100(8) -0.019(6) -0.010(7) -0.069(6)
C22 0.062(5) 0.056(5) 0.113(9) 0.000(5) -0.001(5) -0.035(4)
C23 0.049(4) 0.049(4) 0.102(7) 0.007(4) 0.016(4) -0.012(3)
C24 0.049(4) 0.038(3) 0.057(4) -0.003(3) 0.007(3) -0.010(3)
C25 0.079(6) 0.072(6) 0.080(6) -0.033(5) -0.019(5) -0.007(5)
C26 0.144(13) 0.156(13) 0.094(10) -0.033(9) -0.045(10) -0.045(11)
C27 0.056(5) 0.064(5) 0.066(5) -0.027(4) -0.004(4) -0.014(4)
C28 0.066(6) 0.080(6) 0.103(8) -0.048(6) 0.002(5) -0.002(5)
N5 0.062(4) 0.042(3) 0.049(3) -0.015(2) -0.007(3) 0.006(3)
C29 0.106(4) 0.063(3) 0.100(4) -0.023(3) -0.026(4) -0.008(3)
C30 0.131(5) 0.091(4) 0.081(4) -0.030(3) -0.024(4) 0.026(4)
C31 0.106(4) 0.063(3) 0.100(4) -0.023(3) -0.026(4) -0.008(3)
C32 0.131(5) 0.091(4) 0.081(4) -0.030(3) -0.024(4) 0.026(4)
C33 0.106(4) 0.063(3) 0.100(4) -0.023(3) -0.026(4) -0.008(3)
C34 0.131(5) 0.091(4) 0.081(4) -0.030(3) -0.024(4) 0.026(4)
C35 0.106(4) 0.063(3) 0.100(4) -0.023(3) -0.026(4) -0.008(3)
C36 0.131(5) 0.091(4) 0.081(4) -0.030(3) -0.024(4) 0.026(4)

loop_
_atom_type_symbol
_atom_type_description
_atom_type_scat_dispersion_real
_atom_type_scat_dispersion_imag
_atom_type_scat_source
C C 0.0033 0.0016 'International Tables Vol C Tables 4.2.6.8 and 6.1.1.4'
H H 0.0000 0.0000 'International Tables Vol C Tables 4.2.6.8 and 6.1.1.4'
N N 0.0061 0.0033 'International Tables Vol C Tables 4.2.6.8 and 6.1.1.4'
O O 0.0106 0.0060 'International Tables Vol C Tables 4.2.6.8 and 6.1.1.4'
Si Si 0.0817 0.0704 'International Tables Vol C Tables 4.2.6.8 and 6.1.1.4'
Y Y -2.7962 3.5667 'International Tables Vol C Tables 4.2.6.8 and 6.1.1.4'
Eu Eu -0.1578 3.6682 'International Tables Vol C Tables 4.2.6.8 and 6.1.1.4'
Tb Tb -0.1723 4.1537 'International Tables Vol C Tables 4.2.6.8 and 6.1.1.4'

loop_
_geom_angle_atom_site_label_1
_geom_angle_atom_site_label_2
_geom_angle_atom_site_label_3
_geom_angle
_geom_angle_site_symmetry_1
_geom_angle_site_symmetry_3
_geom_angle_publ_flag
O5 Tb1 O8 124.68(14) . 2_665 ?
O5 Tb1 O6 82.76(14) . . ?
O8 Tb1 O6 72.84(14) 2_665 . ?
O5 Tb1 O7 73.10(14) . 2_665 ?
O8 Tb1 O7 82.76(14) 2_665 2_665 ?
O6 Tb1 O7 126.37(13) . 2_665 ?
O5 Tb1 O13 124.25(18) . . ?
O8 Tb1 O13 97.57(18) 2_665 . ?
O6 Tb1 O13 149.67(17) . . ?
O7 Tb1 O13 79.02(17) 2_665 . ?
O5 Tb1 O9 95.56(17) . . ?
O8 Tb1 O9 128.29(16) 2_665 . ?
O6 Tb1 O9 83.04(17) . . ?
O7 Tb1 O9 145.05(16) 2_665 . ?
O13 Tb1 O9 80.9(2) . . ?
O5 Tb1 O10 143.46(16) . . ?
O8 Tb1 O10 78.68(15) 2_665 . ?
O6 Tb1 O10 78.23(16) . . ?
O7 Tb1 O10 142.54(16) 2_665 . ?
O13 Tb1 O10 71.62(18) . . ?
O9 Tb1 O10 51.54(17) . . ?
O5 Tb1 O12 75.16(17) . . ?
O8 Tb1 O12 144.46(18) 2_665 . ?
O6 Tb1 O12 142.59(18) . . ?
O7 Tb1 O12 75.38(16) 2_665 . ?
O13 Tb1 O12 51.3(2) . . ?
O9 Tb1 O12 69.73(18) . . ?
O10 Tb1 O12 102.25(17) . . ?
O5 Tb1 N1 120.28(19) . . ?
O8 Tb1 N1 103.72(17) 2_665 . ?
O6 Tb1 N1 80.28(17) . . ?
O7 Tb1 N1 152.93(18) 2_665 . ?
O13 Tb1 N1 74.1(2) . . ?
O9 Tb1 N1 25.83(18) . . ?
O10 Tb1 N1 25.73(18) . . ?
O12 Tb1 N1 85.24(17) . . ?
O5 Tb1 N2 100.2(2) . . ?
O8 Tb1 N2 121.3(2) 2_665 . ?
O6 Tb1 N2 156.77(18) . . ?
O7 Tb1 N2 75.92(17) 2_665 . ?
O13 Tb1 N2 25.3(2) . . ?
O9 Tb1 N2 73.7(2) . . ?
O10 Tb1 N2 86.43(18) . . ?
O12 Tb1 N2 26.0(2) . . ?
N1 Tb1 N2 78.40(19) . . ?
O5 Y1 O8 125.20(19) . 2_665 ?
O5 Y1 O6 82.88(18) . . ?
O8 Y1 O6 73.19(17) 2_665 . ?
O5 Y1 O7 73.15(17) . 2_665 ?
O8 Y1 O7 83.11(16) 2_665 2_665 ?
O6 Y1 O7 126.89(19) . 2_665 ?
O5 Y1 O13 123.8(2) . . ?
O8 Y1 O13 97.7(2) 2_665 . ?
O6 Y1 O13 149.6(2) . . ?
O7 Y1 O13 78.94(19) 2_665 . ?
O5 Y1 O9 95.2(2) . . ?
O8 Y1 O9 128.3(2) 2_665 . ?
O6 Y1 O9 82.9(2) . . ?
O7 Y1 O9 144.5(2) 2_665 . ?
O13 Y1 O9 80.6(2) . . ?
O5 Y1 O10 143.1(2) . . ?
O8 Y1 O10 78.84(18) 2_665 . ?
O6 Y1 O10 78.30(19) . . ?
O7 Y1 O10 142.6(2) 2_665 . ?
O13 Y1 O10 71.4(2) . . ?
O9 Y1 O10 51.39(18) . . ?
O5 Y1 O12 74.9(2) . . ?
O8 Y1 O12 144.5(2) 2_665 . ?
O6 Y1 O12 142.2(2) . . ?
O7 Y1 O12 75.21(19) 2_665 . ?
O13 Y1 O12 51.0(2) . . ?
O9 Y1 O12 69.4(2) . . ?
O10 Y1 O12 101.8(2) . . ?
O5 Y1 N1 119.9(2) . . ?
O8 Y1 N1 103.8(2) 2_665 . ?
O6 Y1 N1 80.2(2) . . ?
O7 Y1 N1 152.6(2) 2_665 . ?
O13 Y1 N1 73.8(2) . . ?
O9 Y1 N1 25.76(19) . . ?
O10 Y1 N1 25.64(18) . . ?
O12 Y1 N1 84.86(19) . . ?
O5 Y1 N2 99.8(2) . . ?
O8 Y1 N2 121.4(2) 2_665 . ?
O6 Y1 N2 156.3(2) . . ?
O7 Y1 N2 75.75(19) 2_665 . ?
O13 Y1 N2 25.2(2) . . ?
O9 Y1 N2 73.4(2) . . ?
O10 Y1 N2 86.1(2) . . ?
O12 Y1 N2 25.9(2) . . ?
N1 Y1 N2 78.1(2) . . ?
O6 Eu1 O5 120.64(15) . 2_665 ?
O6 Eu1 O8 72.04(14) . 2_665 ?
O5 Eu1 O8 79.66(15) 2_665 2_665 ?
O6 Eu1 O7 80.36(13) . . ?
O5 Eu1 O7 72.04(14) 2_665 . ?
O8 Eu1 O7 121.76(15) 2_665 . ?
O6 Eu1 O18 148.91(17) . . ?
O5 Eu1 O18 72.41(17) 2_665 . ?
O8 Eu1 O18 138.75(17) 2_665 . ?
O7 Eu1 O18 77.59(15) . . ?
O6 Eu1 O15 131.17(17) . . ?
O5 Eu1 O15 91.95(17) 2_665 . ?
O8 Eu1 O15 80.50(17) 2_665 . ?
O7 Eu1 O15 147.85(18) . . ?
O18 Eu1 O15 70.95(19) . . ?
O6 Eu1 O16 81.71(16) . . ?
O5 Eu1 O16 140.11(16) 2_665 . ?
O8 Eu1 O16 76.92(16) 2_665 . ?
O7 Eu1 O16 147.75(17) . . ?
O18 Eu1 O16 106.26(18) . . ?
O15 Eu1 O16 52.70(18) . . ?
O6 Eu1 N4 83.26(18) . . ?
O5 Eu1 N4 140.07(18) 2_665 . ?
O8 Eu1 N4 140.25(18) 2_665 . ?
O7 Eu1 N4 82.50(17) . . ?
O18 Eu1 N4 72.4(2) . . ?
O15 Eu1 N4 94.0(2) . . ?
O16 Eu1 N4 68.92(18) . . ?
O6 Eu1 N3 106.89(17) . . ?
O5 Eu1 N3 116.83(18) 2_665 . ?
O8 Eu1 N3 78.08(17) 2_665 . ?
O7 Eu1 N3 160.09(18) . . ?
O18 Eu1 N3 88.02(18) . . ?
O15 Eu1 N3 26.37(18) . . ?
O16 Eu1 N3 26.35(18) . . ?
N4 Eu1 N3 80.06(19) . . ?
O6 Y2 O5 123.4(2) . 2_665 ?
O6 Y2 O7 81.92(17) . . ?
O5 Y2 O7 73.20(17) 2_665 . ?
O6 Y2 O8 73.09(18) . 2_665 ?
O5 Y2 O8 80.65(19) 2_665 2_665 ?
O7 Y2 O8 124.5(2) . 2_665 ?
O6 Y2 O18 149.0(2) . . ?
O5 Y2 O18 72.19(19) 2_665 . ?
O7 Y2 O18 77.60(18) . . ?
O8 Y2 O18 137.9(2) 2_665 . ?
O6 Y2 O15 130.2(2) . . ?
O5 Y2 O15 91.2(2) 2_665 . ?
O7 Y2 O15 146.6(2) . . ?
O8 Y2 O15 79.81(19) 2_665 . ?
O18 Y2 O15 69.5(2) . . ?
O6 Y2 O16 81.47(18) . . ?
O5 Y2 O16 139.0(2) 2_665 . ?
O7 Y2 O16 147.3(2) . . ?
O8 Y2 O16 76.46(18) 2_665 . ?
O18 Y2 O16 103.9(2) . . ?
O15 Y2 O16 51.62(19) . . ?
O6 Y2 N4 83.2(2) . . ?
O5 Y2 N4 139.5(2) 2_665 . ?
O7 Y2 N4 82.5(2) . . ?
O8 Y2 N4 139.5(2) 2_665 . ?
O18 Y2 N4 71.3(2) . . ?
O15 Y2 N4 91.9(2) . . ?
O16 Y2 N4 67.7(2) . . ?
O6 Y2 N3 106.2(2) . . ?
O5 Y2 N3 115.7(2) 2_665 . ?
O7 Y2 N3 158.2(2) . . ?
O8 Y2 N3 77.27(19) 2_665 . ?
O18 Y2 N3 86.2(2) . . ?
O15 Y2 N3 25.84(18) . . ?
O16 Y2 N3 25.79(18) . . ?
N4 Y2 N3 78.5(2) . . ?
O1 Si1 O5 108.5(2) . . ?
O1 Si1 O4 109.8(2) . . ?
O5 Si1 O4 108.9(2) . . ?
O1 Si1 C1 106.8(3) . . ?
O5 Si1 C1 115.1(3) . . ?
O4 Si1 C1 107.7(3) . . ?
O6 Si2 O2 110.5(2) . . ?
O6 Si2 O1 109.7(2) . . ?
O2 Si2 O1 106.9(2) . . ?
O6 Si2 C7 113.7(3) . . ?
O2 Si2 C7 108.3(3) . . ?
O1 Si2 C7 107.4(2) . . ?
O7 Si3 O2 110.1(2) . . ?
O7 Si3 O3 110.1(2) . . ?
O2 Si3 O3 107.4(2) . . ?
O7 Si3 C13 115.1(3) . . ?
O2 Si3 C13 105.4(4) . . ?
O3 Si3 C13 108.4(3) . . ?
O8 Si4 O4 111.0(2) . . ?
O8 Si4 O3 108.5(2) . . ?
O4 Si4 O3 108.1(2) . . ?
O8 Si4 C19 113.5(3) . . ?
O4 Si4 C19 107.6(3) . . ?
O3 Si4 C19 107.9(2) . . ?
Si1 O1 Si2 130.4(3) . . ?
Si2 O2 Si3 135.2(3) . . ?
Si4 O3 Si3 130.6(2) . . ?
Si4 O4 Si1 134.2(3) . . ?
Si1 O5 Tb1 125.3(2) . . ?
Si1 O5 Y1 125.5(2) . . ?
Si1 O5 Y2 127.3(2) . 2_665 ?
Y1 O5 Y2 105.65(19) . 2_665 ?
Si1 O5 Eu1 126.4(2) . 2_665 ?
Tb1 O5 Eu1 106.93(16) . 2_665 ?
Si2 O6 Y2 127.8(2) . . ?
Si2 O6 Y1 124.4(2) . . ?
Y2 O6 Y1 104.43(19) . . ?
Si2 O6 Tb1 124.1(2) . . ?
Si2 O6 Eu1 127.6(2) . . ?
Tb1 O6 Eu1 105.38(16) . . ?
Si3 O7 Y2 128.3(2) . . ?
Si3 O7 Y1 124.5(2) . 2_665 ?
Y2 O7 Y1 103.81(19) . 2_665 ?
Si3 O7 Tb1 124.6(2) . 2_665 ?
Si3 O7 Eu1 128.1(2) . . ?
Tb1 O7 Eu1 104.51(15) 2_665 . ?
Si4 O8 Y1 126.8(2) . 2_665 ?
Si4 O8 Tb1 126.7(2) . 2_665 ?
Si4 O8 Y2 126.2(2) . 2_665 ?
Y1 O8 Y2 104.40(19) 2_665 2_665 ?
Si4 O8 Eu1 125.5(2) . 2_665 ?
Tb1 O8 Eu1 105.61(15) 2_665 2_665 ?
N1 O9 Tb1 96.5(4) . . ?
N1 O9 Y1 96.4(4) . . ?
N1 O10 Tb1 95.4(4) . . ?
N1 O10 Y1 95.6(4) . . ?
N2 O12 Tb1 94.0(4) . . ?
N2 O12 Y1 94.0(4) . . ?
N2 O13 Tb1 97.7(4) . . ?
N2 O13 Y1 97.9(5) . . ?
N3 O15 Eu1 97.1(4) . . ?
N3 O15 Y2 97.5(4) . . ?
N3 O16 Eu1 96.2(4) . . ?
N3 O16 Y2 97.0(4) . . ?
C25 O18 Eu1 138.5(5) . . ?
C25 O18 Y2 139.7(5) . . ?
C25 O18 H18O 109.1 . . ?
Eu1 O18 H18O 103.9 . . ?
Y2 O18 H18O 102.7 . . ?
O11 N1 O10 122.5(7) . . ?
O11 N1 O9 120.9(7) . . ?
O10 N1 O9 116.5(5) . . ?
O11 N1 Tb1 178.4(6) . . ?
O10 N1 Tb1 58.9(3) . . ?
O9 N1 Tb1 57.7(3) . . ?
O11 N1 Y1 178.6(6) . . ?
O10 N1 Y1 58.7(3) . . ?
O9 N1 Y1 57.9(3) . . ?
O14 N2 O13 121.7(8) . . ?
O14 N2 O12 121.3(8) . . ?
O13 N2 O12 117.0(6) . . ?
O14 N2 Tb1 178.6(7) . . ?
O13 N2 Tb1 57.0(3) . . ?
O12 N2 Tb1 60.0(3) . . ?
O14 N2 Y1 178.5(7) . . ?
O13 N2 Y1 56.9(4) . . ?
O12 N2 Y1 60.1(4) . . ?
O17 N3 O16 124.6(7) . . ?
O17 N3 O15 121.5(7) . . ?
O16 N3 O15 113.9(5) . . ?
O17 N3 Eu1 177.5(6) . . ?
O16 N3 Eu1 57.4(3) . . ?
O15 N3 Eu1 56.5(3) . . ?
O17 N3 Y2 178.0(6) . . ?
O16 N3 Y2 57.2(3) . . ?
O15 N3 Y2 56.7(3) . . ?
C27 N4 Eu1 167.8(6) . . ?
C27 N4 Y2 166.5(6) . . ?
C6 C1 C2 117.9(6) . . ?
C6 C1 Si1 121.3(5) . . ?
C2 C1 Si1 120.8(5) . . ?
C1 C2 C3 120.4(8) . . ?
C1 C2 H2 119.8 . . ?
C3 C2 H2 119.8 . . ?
C4 C3 C2 120.5(7) . . ?
C4 C3 H3 119.8 . . ?
C2 C3 H3 119.8 . . ?
C3 C4 C5 119.4(7) . . ?
C3 C4 H4 120.3 . . ?
C5 C4 H4 120.3 . . ?
C4 C5 C6 120.8(8) . . ?
C4 C5 H5 119.6 . . ?
C6 C5 H5 119.6 . . ?
C5 C6 C1 120.9(7) . . ?
C5 C6 H6 119.5 . . ?
C1 C6 H6 119.5 . . ?
C12 C7 C8 117.2(6) . . ?
C12 C7 Si2 120.4(5) . . ?
C8 C7 Si2 122.4(5) . . ?
C9 C8 C7 120.7(7) . . ?
C9 C8 H8 119.6 . . ?
C7 C8 H8 119.6 . . ?
C10 C9 C8 119.9(7) . . ?
C10 C9 H9 120.0 . . ?
C8 C9 H9 120.0 . . ?
C11 C10 C9 119.8(7) . . ?
C11 C10 H10 120.1 . . ?
C9 C10 H10 120.1 . . ?
C10 C11 C12 120.1(7) . . ?
C10 C11 H11 120.0 . . ?
C12 C11 H11 120.0 . . ?
C7 C12 C11 122.2(7) . . ?
C7 C12 H12 118.9 . . ?
C11 C12 H12 118.9 . . ?
C18 C13 C14 117.4(8) . . ?
C18 C13 Si3 124.1(7) . . ?
C14 C13 Si3 118.3(7) . . ?
C15 C14 C13 120.5(9) . . ?
C15 C14 H14 119.7 . . ?
C13 C14 H14 119.7 . . ?
C16 C15 C14 121.1(9) . . ?
C16 C15 H15 119.4 . . ?
C14 C15 H15 119.4 . . ?
C15 C16 C17 119.8(8) . . ?
C15 C16 H16 120.1 . . ?
C17 C16 H16 120.1 . . ?
C16 C17 C18 120.3(9) . . ?
C16 C17 H17 119.8 . . ?
C18 C17 H17 119.8 . . ?
C13 C18 C17 120.8(9) . . ?
C13 C18 H18 119.6 . . ?
C17 C18 H18 119.6 . . ?
C24 C19 C20 117.5(6) . . ?
C24 C19 Si4 122.9(5) . . ?
C20 C19 Si4 119.6(6) . . ?
C21 C20 C19 119.6(10) . . ?
C21 C20 H20 120.2 . . ?
C19 C20 H20 120.2 . . ?
C22 C21 C20 121.5(10) . . ?
C22 C21 H21 119.2 . . ?
C20 C21 H21 119.2 . . ?
C23 C22 C21 119.0(8) . . ?
C23 C22 H22 120.5 . . ?
C21 C22 H22 120.5 . . ?
C22 C23 C24 120.5(10) . . ?
C22 C23 H23 119.7 . . ?
C24 C23 H23 119.7 . . ?
C19 C24 C23 121.8(8) . . ?
C19 C24 H24 119.1 . . ?
C23 C24 H24 119.1 . . ?
O18 C25 C26 114.9(9) . . ?
O18 C25 H25A 108.6 . . ?
C26 C25 H25A 108.6 . . ?
O18 C25 H25B 108.6 . . ?
C26 C25 H25B 108.6 . . ?
H25A C25 H25B 107.5 . . ?
C25 C26 H26A 109.5 . . ?
C25 C26 H26B 109.5 . . ?
H26A C26 H26B 109.5 . . ?
C25 C26 H26C 109.5 . . ?
H26A C26 H26C 109.5 . . ?
H26B C26 H26C 109.5 . . ?
N4 C27 C28 178.2(9) . . ?
C27 C28 H28A 109.5 . . ?
C27 C28 H28B 109.5 . . ?
H28A C28 H28B 109.5 . . ?
C27 C28 H28C 109.5 . . ?
H28A C28 H28C 109.5 . . ?
H28B C28 H28C 109.5 . . ?
C33 N5 C29 114.5(7) . . ?
C33 N5 C31 112.6(8) . . ?
C29 N5 C31 110.7(7) . . ?
C33 N5 C35 107.7(8) . . ?
C29 N5 C35 107.7(8) . . ?
C31 N5 C35 102.8(7) . . ?
C30 C29 N5 119.0(10) . . ?
C30 C29 H29A 107.6 . . ?
N5 C29 H29A 107.6 . . ?
C30 C29 H29B 107.6 . . ?
N5 C29 H29B 107.6 . . ?
H29A C29 H29B 107.0 . . ?
C29 C30 H30A 109.5 . . ?
C29 C30 H30B 109.5 . . ?
H30A C30 H30B 109.5 . . ?
C29 C30 H30C 109.5 . . ?
H30A C30 H30C 109.5 . . ?
H30B C30 H30C 109.5 . . ?
N5 C31 C32 108.5(8) . . ?
N5 C31 H31A 110.0 . . ?
C32 C31 H31A 110.0 . . ?
N5 C31 H31B 110.0 . . ?
C32 C31 H31B 110.0 . . ?
H31A C31 H31B 108.4 . . ?
C31 C32 H32A 109.5 . . ?
C31 C32 H32B 109.5 . . ?
H32A C32 H32B 109.5 . . ?
C31 C32 H32C 109.5 . . ?
H32A C32 H32C 109.5 . . ?
H32B C32 H32C 109.5 . . ?
N5 C33 C34 115.6(8) . . ?
N5 C33 H33A 108.4 . . ?
C34 C33 H33A 108.4 . . ?
N5 C33 H33B 108.4 . . ?
C34 C33 H33B 108.4 . . ?
H33A C33 H33B 107.5 . . ?
C33 C34 H34A 109.5 . . ?
C33 C34 H34B 109.5 . . ?
H34A C34 H34B 109.5 . . ?
C33 C34 H34C 109.5 . . ?
H34A C34 H34C 109.5 . . ?
H34B C34 H34C 109.5 . . ?
C36 C35 N5 116.6(10) . . ?
C36 C35 H35A 108.1 . . ?
N5 C35 H35A 108.1 . . ?
C36 C35 H35B 108.1 . . ?
N5 C35 H35B 108.1 . . ?
H35A C35 H35B 107.3 . . ?
C35 C36 H36A 109.5 . . ?
C35 C36 H36B 109.5 . . ?
H36A C36 H36B 109.5 . . ?
C35 C36 H36C 109.5 . . ?
H36A C36 H36C 109.5 . . ?
H36B C36 H36C 109.5 . . ?

loop_
_geom_bond_atom_site_label_1
_geom_bond_atom_site_label_2
_geom_bond_distance
_geom_bond_site_symmetry_2
_geom_bond_publ_flag
Tb1 O5 2.289(4) . ?
Tb1 O8 2.306(4) 2_665 ?
Tb1 O6 2.325(4) . ?
Tb1 O7 2.347(4) 2_665 ?
Tb1 O13 2.459(5) . ?
Tb1 O9 2.464(5) . ?
Tb1 O10 2.492(5) . ?
Tb1 O12 2.522(5) . ?
Tb1 N1 2.897(6) . ?
Tb1 N2 2.906(7) . ?
Y1 O5 2.290(5) . ?
Y1 O8 2.293(5) 2_665 ?
Y1 O6 2.318(5) . ?
Y1 O7 2.343(5) 2_665 ?
Y1 O13 2.467(6) . ?
Y1 O9 2.475(6) . ?
Y1 O10 2.495(6) . ?
Y1 O12 2.534(6) . ?
Y1 N1 2.905(7) . ?
Y1 N2 2.916(8) . ?
Eu1 O6 2.331(4) . ?
Eu1 O5 2.339(4) 2_665 ?
Eu1 O8 2.343(4) 2_665 ?
Eu1 O7 2.356(4) . ?
Eu1 O18 2.442(5) . ?
Eu1 O15 2.453(5) . ?
Eu1 O16 2.474(5) . ?
Eu1 N4 2.486(6) . ?
Eu1 N3 2.918(6) . ?
Y2 O6 2.296(5) . ?
Y2 O5 2.313(5) 2_665 ?
Y2 O7 2.317(5) . ?
Y2 O8 2.321(5) 2_665 ?
Y2 O18 2.477(6) . ?
Y2 O15 2.506(6) . ?
Y2 O16 2.518(6) . ?
Y2 N4 2.520(7) . ?
Y2 N3 2.972(7) . ?
Si1 O1 1.625(4) . ?
Si1 O5 1.624(4) . ?
Si1 O4 1.638(4) . ?
Si1 C1 1.850(7) . ?
Si2 O6 1.614(4) . ?
Si2 O2 1.624(5) . ?
Si2 O1 1.644(5) . ?
Si2 C7 1.858(6) . ?
Si3 O7 1.598(4) . ?
Si3 O2 1.634(4) . ?
Si3 O3 1.642(4) . ?
Si3 C13 1.864(9) . ?
Si4 O8 1.604(4) . ?
Si4 O4 1.625(4) . ?
Si4 O3 1.637(4) . ?
Si4 C19 1.849(6) . ?
O9 N1 1.271(8) . ?
O10 N1 1.263(8) . ?
O11 N1 1.227(8) . ?
O12 N2 1.275(9) . ?
O13 N2 1.253(9) . ?
O14 N2 1.240(8) . ?
O15 N3 1.306(8) . ?
O16 N3 1.303(8) . ?
O17 N3 1.215(8) . ?
O18 C25 1.410(11) . ?
O18 H18O 0.9000 . ?
N4 C27 1.170(10) . ?
C1 C6 1.392(9) . ?
C1 C2 1.401(9) . ?
C2 C3 1.403(10) . ?
C2 H2 0.9500 . ?
C3 C4 1.376(13) . ?
C3 H3 0.9500 . ?
C4 C5 1.374(11) . ?
C4 H4 0.9500 . ?
C5 C6 1.391(9) . ?
C5 H5 0.9500 . ?
C6 H6 0.9500 . ?
C7 C12 1.369(9) . ?
C7 C8 1.399(9) . ?
C8 C9 1.388(10) . ?
C8 H8 0.9500 . ?
C9 C10 1.379(11) . ?
C9 H9 0.9500 . ?
C10 C11 1.358(11) . ?
C10 H10 0.9500 . ?
C11 C12 1.380(10) . ?
C11 H11 0.9500 . ?
C12 H12 0.9500 . ?
C13 C18 1.373(13) . ?
C13 C14 1.388(13) . ?
C14 C15 1.370(12) . ?
C14 H14 0.9500 . ?
C15 C16 1.354(13) . ?
C15 H15 0.9500 . ?
C16 C17 1.339(12) . ?
C16 H16 0.9500 . ?
C17 C18 1.396(12) . ?
C17 H17 0.9500 . ?
C18 H18 0.9500 . ?
C19 C24 1.367(10) . ?
C19 C20 1.404(11) . ?
C20 C21 1.400(11) . ?
C20 H20 0.9500 . ?
C21 C22 1.357(17) . ?
C21 H21 0.9500 . ?
C22 C23 1.361(15) . ?
C22 H22 0.9500 . ?
C23 C24 1.391(10) . ?
C23 H23 0.9500 . ?
C24 H24 0.9500 . ?
C25 C26 1.470(16) . ?
C25 H25A 0.9900 . ?
C25 H25B 0.9900 . ?
C26 H26A 0.9800 . ?
C26 H26B 0.9800 . ?
C26 H26C 0.9800 . ?
C27 C28 1.469(13) . ?
C28 H28A 0.9800 . ?
C28 H28B 0.9800 . ?
C28 H28C 0.9800 . ?
N5 C33 1.495(13) . ?
N5 C29 1.502(13) . ?
N5 C31 1.534(13) . ?
N5 C35 1.579(13) . ?
C29 C30 1.422(15) . ?
C29 H29A 0.9900 . ?
C29 H29B 0.9900 . ?
C30 H30A 0.9800 . ?
C30 H30B 0.9800 . ?
C30 H30C 0.9800 . ?
C31 C32 1.619(16) . ?
C31 H31A 0.9900 . ?
C31 H31B 0.9900 . ?
C32 H32A 0.9800 . ?
C32 H32B 0.9800 . ?
C32 H32C 0.9800 . ?
C33 C34 1.548(16) . ?
C33 H33A 0.9900 . ?
C33 H33B 0.9900 . ?
C34 H34A 0.9800 . ?
C34 H34B 0.9800 . ?
C34 H34C 0.9800 . ?
C35 C36 1.418(16) . ?
C35 H35A 0.9900 . ?
C35 H35B 0.9900 . ?
C36 H36A 0.9800 . ?
C36 H36B 0.9800 . ?
C36 H36C 0.9800 . ?

loop_
_geom_hbond_atom_site_label_D
_geom_hbond_atom_site_label_H
_geom_hbond_atom_site_label_A
_geom_hbond_distance_DH
_geom_hbond_distance_HA
_geom_hbond_distance_DA
_geom_hbond_angle_DHA
_geom_hbond_site_symmetry_A
O18 H18O O12 0.90 2.05 2.860(8) 149.8 2_665

loop_
_geom_torsion_atom_site_label_1
_geom_torsion_atom_site_label_2
_geom_torsion_atom_site_label_3
_geom_torsion_atom_site_label_4
_geom_torsion
_geom_torsion_site_symmetry_1
_geom_torsion_site_symmetry_2
_geom_torsion_site_symmetry_3
_geom_torsion_site_symmetry_4
_geom_torsion_publ_flag
O5 Si1 O1 Si2 -45.9(5) . . . . ?
O4 Si1 O1 Si2 73.0(4) . . . . ?
C1 Si1 O1 Si2 -170.6(4) . . . . ?
O6 Si2 O1 Si1 47.6(5) . . . . ?
O2 Si2 O1 Si1 -72.3(4) . . . . ?
C7 Si2 O1 Si1 171.7(4) . . . . ?
O6 Si2 O2 Si3 -27.4(5) . . . . ?
O1 Si2 O2 Si3 92.0(4) . . . . ?
C7 Si2 O2 Si3 -152.5(4) . . . . ?
O7 Si3 O2 Si2 27.7(5) . . . . ?
O3 Si3 O2 Si2 -92.2(4) . . . . ?
C13 Si3 O2 Si2 152.3(4) . . . . ?
O8 Si4 O3 Si3 46.8(4) . . . . ?
O4 Si4 O3 Si3 -73.7(4) . . . . ?
C19 Si4 O3 Si3 170.2(4) . . . . ?
O7 Si3 O3 Si4 -46.8(4) . . . . ?
O2 Si3 O3 Si4 73.1(4) . . . . ?
C13 Si3 O3 Si4 -173.4(5) . . . . ?
O8 Si4 O4 Si1 -30.5(4) . . . . ?
O3 Si4 O4 Si1 88.4(4) . . . . ?
C19 Si4 O4 Si1 -155.3(4) . . . . ?
O1 Si1 O4 Si4 -88.8(4) . . . . ?
O5 Si1 O4 Si4 29.9(4) . . . . ?
C1 Si1 O4 Si4 155.3(4) . . . . ?
O1 Si1 O5 Tb1 -18.7(4) . . . . ?
O4 Si1 O5 Tb1 -138.2(3) . . . . ?
C1 Si1 O5 Tb1 100.8(3) . . . . ?
O1 Si1 O5 Y1 -18.3(4) . . . . ?
O4 Si1 O5 Y1 -137.8(3) . . . . ?
C1 Si1 O5 Y1 101.2(3) . . . . ?
O1 Si1 O5 Y2 145.1(3) . . . 2_665 ?
O4 Si1 O5 Y2 25.6(4) . . . 2_665 ?
C1 Si1 O5 Y2 -95.3(4) . . . 2_665 ?
O1 Si1 O5 Eu1 146.6(3) . . . 2_665 ?
O4 Si1 O5 Eu1 27.1(4) . . . 2_665 ?
C1 Si1 O5 Eu1 -93.8(3) . . . 2_665 ?
O2 Si2 O6 Y2 -23.6(4) . . . . ?
O1 Si2 O6 Y2 -141.3(3) . . . . ?
C7 Si2 O6 Y2 98.5(3) . . . . ?
O2 Si2 O6 Y1 132.4(3) . . . . ?
O1 Si2 O6 Y1 14.8(3) . . . . ?
C7 Si2 O6 Y1 -105.5(3) . . . . ?
O2 Si2 O6 Tb1 132.6(2) . . . . ?
O1 Si2 O6 Tb1 15.0(3) . . . . ?
C7 Si2 O6 Tb1 -105.3(3) . . . . ?
O2 Si2 O6 Eu1 -25.3(3) . . . . ?
O1 Si2 O6 Eu1 -142.9(3) . . . . ?
C7 Si2 O6 Eu1 96.8(3) . . . . ?
O2 Si3 O7 Y2 22.7(4) . . . . ?
O3 Si3 O7 Y2 140.9(3) . . . . ?
C13 Si3 O7 Y2 -96.2(5) . . . . ?
O2 Si3 O7 Y1 -133.1(3) . . . 2_665 ?
O3 Si3 O7 Y1 -14.9(3) . . . 2_665 ?
C13 Si3 O7 Y1 107.9(5) . . . 2_665 ?
O2 Si3 O7 Tb1 -133.5(2) . . . 2_665 ?
O3 Si3 O7 Tb1 -15.3(3) . . . 2_665 ?
C13 Si3 O7 Tb1 107.5(5) . . . 2_665 ?
O2 Si3 O7 Eu1 24.3(3) . . . . ?
O3 Si3 O7 Eu1 142.5(3) . . . . ?
C13 Si3 O7 Eu1 -94.6(5) . . . . ?
O4 Si4 O8 Y1 134.4(3) . . . 2_665 ?
O3 Si4 O8 Y1 15.8(3) . . . 2_665 ?
C19 Si4 O8 Y1 -104.2(3) . . . 2_665 ?
O4 Si4 O8 Tb1 134.6(2) . . . 2_665 ?
O3 Si4 O8 Tb1 16.0(3) . . . 2_665 ?
C19 Si4 O8 Tb1 -104.0(3) . . . 2_665 ?
O4 Si4 O8 Y2 -24.3(3) . . . 2_665 ?
O3 Si4 O8 Y2 -143.0(3) . . . 2_665 ?
C19 Si4 O8 Y2 97.1(3) . . . 2_665 ?
O4 Si4 O8 Eu1 -25.9(3) . . . 2_665 ?
O3 Si4 O8 Eu1 -144.6(2) . . . 2_665 ?
C19 Si4 O8 Eu1 95.5(3) . . . 2_665 ?
Tb1 O10 N1 O11 -179.1(8) . . . . ?
Y1 O10 N1 O11 -179.2(8) . . . . ?
Tb1 O10 N1 O9 2.7(7) . . . . ?
Y1 O10 N1 O9 2.5(7) . . . . ?
Y1 O10 N1 Tb1 -0.17(10) . . . . ?
Tb1 O10 N1 Y1 0.17(10) . . . . ?
Tb1 O9 N1 O11 179.0(8) . . . . ?
Y1 O9 N1 O11 179.2(8) . . . . ?
Tb1 O9 N1 O10 -2.7(7) . . . . ?
Y1 O9 N1 O10 -2.5(7) . . . . ?
Y1 O9 N1 Tb1 0.18(10) . . . . ?
Tb1 O9 N1 Y1 -0.18(10) . . . . ?
Tb1 O13 N2 O14 -179.6(7) . . . . ?
Y1 O13 N2 O14 -179.4(7) . . . . ?
Tb1 O13 N2 O12 -0.4(7) . . . . ?
Y1 O13 N2 O12 -0.3(7) . . . . ?
Y1 O13 N2 Tb1 0.17(9) . . . . ?
Tb1 O13 N2 Y1 -0.17(9) . . . . ?
Tb1 O12 N2 O14 179.6(7) . . . . ?
Y1 O12 N2 O14 179.4(7) . . . . ?
Tb1 O12 N2 O13 0.4(7) . . . . ?
Y1 O12 N2 O13 0.3(7) . . . . ?
Y1 O12 N2 Tb1 -0.16(9) . . . . ?
Tb1 O12 N2 Y1 0.16(9) . . . . ?
Eu1 O16 N3 O17 -178.3(7) . . . . ?
Y2 O16 N3 O17 -179.0(7) . . . . ?
Eu1 O16 N3 O15 2.6(6) . . . . ?
Y2 O16 N3 O15 1.8(6) . . . . ?
Y2 O16 N3 Eu1 -0.78(13) . . . . ?
Eu1 O16 N3 Y2 0.78(13) . . . . ?
Eu1 O15 N3 O17 178.2(6) . . . . ?
Y2 O15 N3 O17 179.0(7) . . . . ?
Eu1 O15 N3 O16 -2.6(6) . . . . ?
Y2 O15 N3 O16 -1.8(6) . . . . ?
Y2 O15 N3 Eu1 0.79(13) . . . . ?
Eu1 O15 N3 Y2 -0.79(13) . . . . ?
O1 Si1 C1 C6 -140.5(6) . . . . ?
O5 Si1 C1 C6 99.0(6) . . . . ?
O4 Si1 C1 C6 -22.6(6) . . . . ?
O1 Si1 C1 C2 37.0(7) . . . . ?
O5 Si1 C1 C2 -83.5(6) . . . . ?
O4 Si1 C1 C2 154.9(6) . . . . ?
C6 C1 C2 C3 -1.4(12) . . . . ?
Si1 C1 C2 C3 -178.9(6) . . . . ?
C1 C2 C3 C4 0.9(13) . . . . ?
C2 C3 C4 C5 -0.6(14) . . . . ?
C3 C4 C5 C6 0.8(13) . . . . ?
C4 C5 C6 C1 -1.3(13) . . . . ?
C2 C1 C6 C5 1.6(11) . . . . ?
Si1 C1 C6 C5 179.2(6) . . . . ?
O6 Si2 C7 C12 177.9(6) . . . . ?
O2 Si2 C7 C12 -58.8(6) . . . . ?
O1 Si2 C7 C12 56.4(6) . . . . ?
O6 Si2 C7 C8 -2.6(7) . . . . ?
O2 Si2 C7 C8 120.7(6) . . . . ?
O1 Si2 C7 C8 -124.2(6) . . . . ?
C12 C7 C8 C9 -1.3(13) . . . . ?
Si2 C7 C8 C9 179.2(7) . . . . ?
C7 C8 C9 C10 0.7(15) . . . . ?
C8 C9 C10 C11 -0.9(14) . . . . ?
C9 C10 C11 C12 1.7(13) . . . . ?
C8 C7 C12 C11 2.1(12) . . . . ?
Si2 C7 C12 C11 -178.4(7) . . . . ?
C10 C11 C12 C7 -2.4(14) . . . . ?
O7 Si3 C13 C18 8.0(13) . . . . ?
O2 Si3 C13 C18 -113.5(11) . . . . ?
O3 Si3 C13 C18 131.7(10) . . . . ?
O7 Si3 C13 C14 -177.3(9) . . . . ?
O2 Si3 C13 C14 61.2(10) . . . . ?
O3 Si3 C13 C14 -53.6(11) . . . . ?
C18 C13 C14 C15 0.5(19) . . . . ?
Si3 C13 C14 C15 -174.5(10) . . . . ?
C13 C14 C15 C16 -0.4(19) . . . . ?
C14 C15 C16 C17 1.6(19) . . . . ?
C15 C16 C17 C18 -2.9(19) . . . . ?
C14 C13 C18 C17 -1.8(19) . . . . ?
Si3 C13 C18 C17 172.9(10) . . . . ?
C16 C17 C18 C13 3.1(19) . . . . ?
O8 Si4 C19 C24 16.7(7) . . . . ?
O4 Si4 C19 C24 139.9(6) . . . . ?
O3 Si4 C19 C24 -103.7(6) . . . . ?
O8 Si4 C19 C20 -165.4(6) . . . . ?
O4 Si4 C19 C20 -42.1(7) . . . . ?
O3 Si4 C19 C20 74.3(6) . . . . ?
C24 C19 C20 C21 1.7(13) . . . . ?
Si4 C19 C20 C21 -176.4(8) . . . . ?
C19 C20 C21 C22 -0.6(17) . . . . ?
C20 C21 C22 C23 -0.8(18) . . . . ?
C21 C22 C23 C24 1.1(16) . . . . ?
C20 C19 C24 C23 -1.5(11) . . . . ?
Si4 C19 C24 C23 176.5(6) . . . . ?
C22 C23 C24 C19 0.1(14) . . . . ?
Eu1 O18 C25 C26 172.5(9) . . . . ?
Y2 O18 C25 C26 172.9(9) . . . . ?
C33 N5 C29 C30 -50.8(14) . . . . ?
C31 N5 C29 C30 -179.4(11) . . . . ?
C35 N5 C29 C30 69.0(12) . . . . ?
C33 N5 C31 C32 -61.3(11) . . . . ?
C29 N5 C31 C32 68.3(12) . . . . ?
C35 N5 C31 C32 -176.9(10) . . . . ?
C29 N5 C33 C34 174.6(10) . . . . ?
C31 N5 C33 C34 -57.7(12) . . . . ?
C35 N5 C33 C34 54.9(12) . . . . ?
C33 N5 C35 C36 -178.3(11) . . . . ?
C29 N5 C35 C36 57.8(12) . . . . ?
C31 N5 C35 C36 -59.1(13) . . . . ?

loop_
_platon_squeeze_void_nr
_platon_squeeze_void_average_x
_platon_squeeze_void_average_y
_platon_squeeze_void_average_z
_platon_squeeze_void_volume
_platon_squeeze_void_count_electrons
_platon_squeeze_void_content
1 0.000 0.000 0.500 248 52 ' '
